data_7003541
loop_
_publ_author_name
'Chaudhuri, Phalguni'
'Wagner, Rita'
'Pieper, Ulrich'
'Biswas, Biplab'
'Weyherm\"uller, Thomas'

_publ_section_title
;
 Effect of the substituents on the spin coupling between
 iminosemiquinone \p-radicals mediated by diamagnetic metal ions: l.s.
 Co(iii) vs Ga(iii)
;
_journal_issue 10
_journal_name_full 'Dalton Transactions'
_journal_page_first 1286
_journal_page_last 1288
_journal_paper_doi 10.1039/b717004a
_journal_year 2008
_chemical_formula_sum 'C84 H123 Ga N3 O3'
_chemical_formula_weight 1292.57
_chemical_name_systematic
;
?
;
_space_group_IT_number 14
_symmetry_cell_setting monoclinic
_symmetry_space_group_name_Hall '-P 2ybc'
_symmetry_space_group_name_H-M 'P 1 21/c 1'
_atom_sites_solution_hydrogens geom
_atom_sites_solution_primary direct
_atom_sites_solution_secondary difmap
_audit_creation_method SHELXL
_cell_angle_alpha 90.00
_cell_angle_beta 96.57(1)
_cell_angle_gamma 90.00
_cell_formula_units_Z 4
_cell_length_a 16.4504(3)
_cell_length_b 14.6410(3)
_cell_length_c 33.8237(6)
_cell_measurement_reflns_used 233803
_cell_measurement_temperature 100(2)
_cell_measurement_theta_max 28.28
_cell_measurement_theta_min 2.91
_cell_volume 8092.9(3)
_computing_cell_refinement 'Nonius Collect Software'
_computing_data_collection 'Nonius Collect Software'
_computing_data_reduction 'Nonius Collect Software'
_computing_structure_refinement 'SHELXL-93 (Sheldrick, 1993)'
_computing_structure_solution 'SHELXS-86 (Sheldrick, 1990)'
_diffrn_ambient_temperature 100(2)
_diffrn_measurement_device 'Nonius Kappa-CCD'
_diffrn_measurement_method '2267 images at 0.5 deg. in /w and 22 sec.'
_diffrn_radiation_monochromator graphite
_diffrn_radiation_source 'rotating anode'
_diffrn_radiation_type MoK\a
_diffrn_radiation_wavelength 0.71073
_diffrn_reflns_av_R_equivalents 0.0616
_diffrn_reflns_av_sigmaI/netI 0.0458
_diffrn_reflns_limit_h_max 21
_diffrn_reflns_limit_h_min -21
_diffrn_reflns_limit_k_max 19
_diffrn_reflns_limit_k_min -19
_diffrn_reflns_limit_l_max 45
_diffrn_reflns_limit_l_min -45
_diffrn_reflns_number 72722
_diffrn_reflns_theta_max 28.35
_diffrn_reflns_theta_min 2.95
_exptl_absorpt_coefficient_mu 0.385
_exptl_absorpt_correction_type none
_exptl_crystal_colour 'dark green'
_exptl_crystal_density_diffrn 1.061
_exptl_crystal_description 'opaque block'
_exptl_crystal_F_000 2812
_exptl_crystal_size_max 0.42
_exptl_crystal_size_mid 0.22
_exptl_crystal_size_min 0.20
_refine_diff_density_max 0.874
_refine_diff_density_min -0.359
_refine_diff_density_rms 0.053
_refine_ls_extinction_method none
_refine_ls_goodness_of_fit_all 1.031
_refine_ls_goodness_of_fit_obs 1.064
_refine_ls_matrix_type full
_refine_ls_number_parameters 820
_refine_ls_number_reflns 19810
_refine_ls_number_restraints 0
_refine_ls_restrained_S_all 1.034
_refine_ls_restrained_S_obs 1.064
_refine_ls_R_factor_all 0.0554
_refine_ls_R_factor_obs 0.0443
_refine_ls_shift/esd_max 0.001
_refine_ls_shift/esd_mean 0.000
_refine_ls_structure_factor_coef Fsqd
_refine_ls_weighting_details 'w=1/[\s^2^(Fo^2^)+(0.0388P)^2^+5.6927P] where P=(Fo^2^+2Fc^2^)/3'
_refine_ls_weighting_scheme calc
_refine_ls_wR_factor_all 0.1089
_refine_ls_wR_factor_obs 0.1029
_reflns_number_observed 16827
_reflns_number_total 19839
_reflns_observed_criterion >2sigma(I)
_cod_data_source_file b717004a.txt
_cod_data_source_block 6
_cod_depositor_comments
;
The following automatic conversions were performed:
'_symmetry_cell_setting' value 'Monoclinic' changed to 'monoclinic'
according to '/home/saulius/struct/CIF-dictionaries/cif_core.dic'
dictionary named 'cif_core.dic' version 2.4.1 from
2010-06-29.

'_exptl_absorpt_correction_type' value 'None' changed to
'none' according to '/home/saulius/struct/CIF-dictionaries/cif_core.dic'
dictionary named 'cif_core.dic' version 2.4.1 from 2010-06-29.

Automatic conversion script
Id: cif_fix_enum 1527 2010-12-29 10:47:43Z saulius 

The following automatic conversions were performed:

'_refine_ls_weighting_scheme' value 'calc
w=1/[\s^2^(Fo^2^)+(0.0388P)^2^+5.6927P] where P=(Fo^2^+2Fc^2^)/3' was
changed to 'calc'. New tag '_refine_ls_weighting_details' was
created. The value of the new tag was set to
'w=1/[\s^2^(Fo^2^)+(0.0388P)^2^+5.6927P] where P=(Fo^2^+2Fc^2^)/3'.

Automatic conversion script
Id: cif_fix_values 3143 2015-03-26 13:38:13Z robertas 
;
_cod_original_sg_symbol_H-M P2(1)/c
_cod_database_code 7003541

loop_
_symmetry_equiv_pos_as_xyz
'x, y, z'
'-x, y+1/2, -z+1/2'
'-x, -y, -z'
'x, -y-1/2, z-1/2'

loop_
_atom_site_aniso_label
_atom_site_aniso_U_11
_atom_site_aniso_U_22
_atom_site_aniso_U_33
_atom_site_aniso_U_23
_atom_site_aniso_U_13
_atom_site_aniso_U_12
Ga1 0.01432(8) 0.01232(8) 0.01216(8) -0.00103(6) 0.00314(5) 0.00010(6)
O1 0.0216(5) 0.0139(5) 0.0135(5) -0.0005(4) 0.0032(4) 0.0009(4)
C1 0.0167(7) 0.0161(7) 0.0138(7) -0.0011(5) 0.0049(5) 0.0003(5)
C2 0.0289(8) 0.0148(7) 0.0169(7) -0.0012(6) 0.0077(6) -0.0008(6)
C3 0.0316(9) 0.0162(7) 0.0168(7) -0.0047(6) 0.0069(6) -0.0027(6)
C4 0.0194(7) 0.0192(7) 0.0126(7) -0.0010(6) 0.0043(5) 0.0002(6)
C5 0.0178(7) 0.0155(7) 0.0159(7) 0.0003(6) 0.0037(5) 0.0010(5)
C6 0.0147(7) 0.0147(7) 0.0152(7) -0.0013(5) 0.0040(5) 0.0010(5)
N7 0.0162(6) 0.0123(6) 0.0139(6) -0.0020(5) 0.0015(5) 0.0009(5)
C8 0.0176(7) 0.0129(7) 0.0160(7) -0.0012(5) -0.0006(5) 0.0009(5)
C9 0.0204(7) 0.0164(7) 0.0189(7) -0.0018(6) 0.0034(6) 0.0009(6)
C10 0.0232(8) 0.0167(7) 0.0208(8) 0.0008(6) 0.0038(6) -0.0021(6)
C11 0.0242(8) 0.0135(7) 0.0226(8) -0.0002(6) 0.0007(6) 0.0010(6)
C12 0.0191(7) 0.0140(7) 0.0193(7) -0.0037(6) -0.0013(6) 0.0027(6)
C13 0.0176(7) 0.0156(7) 0.0156(7) -0.0026(6) -0.0002(5) 0.0004(5)
C14 0.0575(12) 0.0132(8) 0.0184(8) -0.0017(6) 0.0090(8) -0.0018(7)
C15 0.116(2) 0.0129(9) 0.0245(10) -0.0031(7) 0.0098(12) -0.0049(11)
C16 0.0569(13) 0.0259(9) 0.0254(9) 0.0020(7) 0.0091(9) -0.0176(9)
C17 0.0617(14) 0.0234(9) 0.0297(10) 0.0046(8) 0.0115(9) 0.0188(9)
C18 0.0269(8) 0.0207(8) 0.0132(7) -0.0019(6) 0.0040(6) 0.0022(6)
C19 0.0346(10) 0.0650(15) 0.0216(9) 0.0084(9) 0.0120(8) 0.0078(10)
C20 0.0678(15) 0.0301(10) 0.0186(9) -0.0052(8) -0.0051(9) -0.0030(10)
C21 0.0432(11) 0.0343(10) 0.0174(8) -0.0009(7) -0.0003(7) 0.0141(8)
C22 0.0358(10) 0.0206(8) 0.0278(9) 0.0013(7) 0.0127(7) -0.0033(7)
C23 0.0455(11) 0.0229(9) 0.0363(11) 0.0078(8) 0.0153(9) -0.0028(8)
C24 0.076(2) 0.0418(12) 0.0288(11) -0.0042(9) 0.0215(11) -0.0208(12)
C25 0.0413(12) 0.0319(10) 0.0585(14) 0.0082(10) 0.0299(11) 0.0030(9)
C26 0.0227(8) 0.0159(7) 0.0234(8) -0.0042(6) 0.0012(6) 0.0051(6)
C27 0.0361(10) 0.0340(10) 0.0286(10) -0.0079(8) -0.0059(8) 0.0190(8)
C28 0.0338(10) 0.0272(9) 0.0285(9) -0.0114(7) -0.0034(7) 0.0074(7)
C29 0.0390(11) 0.0255(9) 0.0508(13) -0.0046(9) 0.0241(9) 0.0079(8)
O31 0.0160(5) 0.0155(5) 0.0167(5) -0.0048(4) 0.0047(4) -0.0022(4)
C31 0.0154(7) 0.0128(7) 0.0141(7) 0.0001(5) 0.0019(5) -0.0005(5)
C32 0.0163(7) 0.0176(7) 0.0190(7) -0.0002(6) 0.0051(6) -0.0015(6)
C33 0.0189(7) 0.0182(7) 0.0216(8) -0.0020(6) 0.0088(6) 0.0005(6)
C34 0.0221(7) 0.0137(7) 0.0167(7) -0.0017(6) 0.0043(6) 0.0005(6)
C35 0.0177(7) 0.0139(7) 0.0168(7) -0.0009(6) 0.0020(5) -0.0017(5)
C36 0.0155(7) 0.0139(7) 0.0139(7) 0.0005(5) 0.0022(5) 0.0001(5)
N37 0.0140(6) 0.0151(6) 0.0158(6) -0.0009(5) 0.0036(5) -0.0016(5)
C38 0.0146(7) 0.0172(7) 0.0154(7) -0.0039(6) 0.0053(5) -0.0029(5)
C39 0.0191(7) 0.0170(7) 0.0226(8) -0.0015(6) 0.0044(6) -0.0015(6)
C40 0.0242(8) 0.0189(8) 0.0233(8) -0.0026(6) 0.0086(6) -0.0067(6)
C41 0.0182(8) 0.0239(8) 0.0295(9) -0.0054(7) 0.0067(6) -0.0078(6)
C42 0.0166(7) 0.0249(8) 0.0224(8) -0.0045(6) 0.0021(6) -0.0017(6)
C43 0.0196(7) 0.0185(7) 0.0192(7) -0.0018(6) 0.0021(6) -0.0023(6)
C44 0.0183(8) 0.0251(8) 0.0283(9) -0.0060(7) 0.0100(6) -0.0069(6)
C45 0.0179(8) 0.0408(11) 0.0351(10) -0.0052(8) 0.0004(7) -0.0067(7)
C46 0.0257(9) 0.0425(11) 0.0485(12) -0.0171(10) 0.0216(9) -0.0121(8)
C47 0.0336(10) 0.0223(9) 0.0316(10) -0.0036(7) 0.0104(8) -0.0131(7)
C48 0.0261(8) 0.0154(7) 0.0222(8) -0.0058(6) 0.0075(6) -0.0004(6)
C49 0.0315(9) 0.0196(8) 0.0266(9) -0.0094(7) 0.0047(7) -0.0033(7)
C50 0.0406(10) 0.0261(9) 0.0223(9) -0.0070(7) 0.0117(7) -0.0042(8)
C51 0.0325(10) 0.0218(9) 0.0383(11) -0.0100(8) 0.0050(8) 0.0060(7)
C52 0.0324(10) 0.0214(9) 0.0367(10) 0.0031(7) 0.0054(8) -0.0098(7)
C53 0.0426(13) 0.0283(11) 0.098(2) 0.0086(12) 0.0293(13) -0.0102(9)
C54 0.0452(13) 0.0258(10) 0.069(2) 0.0002(10) 0.0112(11) 0.0008(9)
C55 0.121(3) 0.050(2) 0.0430(15) 0.0196(12) -0.008(2) -0.044(2)
C56 0.0180(8) 0.0339(10) 0.0323(10) -0.0038(8) -0.0034(7) -0.0011(7)
C57 0.0310(11) 0.108(2) 0.0444(14) -0.0116(14) -0.0004(10) 0.0299(13)
C58 0.0414(13) 0.0374(12) 0.081(2) 0.0168(12) -0.0322(12) -0.0045(10)
C59 0.0371(11) 0.0437(12) 0.0354(11) -0.0058(9) -0.0093(9) -0.0014(9)
O61 0.0174(5) 0.0176(5) 0.0161(5) 0.0026(4) 0.0047(4) 0.0016(4)
C61 0.0175(7) 0.0138(7) 0.0164(7) -0.0006(5) 0.0037(5) 0.0005(5)
C62 0.0199(7) 0.0185(8) 0.0234(8) 0.0009(6) 0.0104(6) 0.0010(6)
C63 0.0196(8) 0.0247(8) 0.0295(9) 0.0033(7) 0.0110(7) 0.0034(6)
C64 0.0197(8) 0.0217(8) 0.0263(8) 0.0033(7) 0.0052(6) 0.0045(6)
C65 0.0201(7) 0.0195(8) 0.0202(8) 0.0044(6) 0.0049(6) 0.0024(6)
C66 0.0160(7) 0.0144(7) 0.0161(7) -0.0012(5) 0.0035(5) -0.0006(5)
N67 0.0161(6) 0.0156(6) 0.0133(6) -0.0004(5) 0.0034(5) 0.0001(5)
C68 0.0145(7) 0.0166(7) 0.0136(7) 0.0018(5) 0.0028(5) 0.0012(5)
C69 0.0207(7) 0.0132(7) 0.0174(7) -0.0002(6) 0.0039(6) -0.0017(6)
C70 0.0209(7) 0.0180(7) 0.0142(7) -0.0012(6) 0.0025(6) -0.0005(6)
C71 0.0235(8) 0.0191(7) 0.0149(7) 0.0031(6) 0.0055(6) -0.0013(6)
C72 0.0197(7) 0.0139(7) 0.0182(7) 0.0013(6) 0.0032(6) -0.0008(6)
C73 0.0197(7) 0.0157(7) 0.0155(7) -0.0011(6) 0.0038(6) 0.0008(6)
C74 0.0272(9) 0.0261(9) 0.0279(9) 0.0075(7) 0.0167(7) 0.0043(7)
C75 0.0304(9) 0.0260(9) 0.0409(11) 0.0113(8) 0.0152(8) -0.0002(7)
C76 0.0429(12) 0.0446(12) 0.0538(14) 0.0207(11) 0.0363(11) 0.0149(10)
C77 0.0510(12) 0.0396(11) 0.0200(9) 0.0018(8) 0.0154(8) 0.0014(9)
C78 0.0233(8) 0.0315(10) 0.0323(10) 0.0074(8) 0.0052(7) 0.0100(7)
C79 0.0400(12) 0.0578(14) 0.0405(12) 0.0236(11) 0.0090(9) 0.0262(10)
C80 0.0262(9) 0.0402(11) 0.0454(12) 0.0000(9) -0.0039(8) 0.0092(8)
C81 0.0277(10) 0.0275(10) 0.0570(14) 0.0008(9) 0.0015(9) 0.0101(8)
C82 0.0306(9) 0.0207(8) 0.0142(7) -0.0030(6) 0.0051(6) -0.0030(7)
C83 0.078(2) 0.0313(11) 0.0187(9) -0.0035(8) -0.0039(9) 0.0096(10)
C84 0.0341(10) 0.0419(11) 0.0353(11) -0.0184(9) 0.0123(8) -0.0032(8)
C85 0.0433(11) 0.0308(10) 0.0275(9) -0.0124(8) 0.0100(8) -0.0119(8)
C86 0.0312(9) 0.0169(8) 0.0210(8) 0.0017(6) 0.0013(7) -0.0067(6)
C87 0.0306(10) 0.0357(11) 0.0438(12) 0.0077(9) 0.0020(8) -0.0078(8)
C88 0.076(2) 0.0293(11) 0.0335(11) -0.0069(9) 0.0145(11) -0.0224(11)
C89 0.0448(11) 0.0207(9) 0.0400(11) 0.0072(8) -0.0027(9) -0.0075(8)

loop_
_atom_site_label
_atom_site_type_symbol
_atom_site_fract_x
_atom_site_fract_y
_atom_site_fract_z
_atom_site_U_iso_or_equiv
_atom_site_thermal_displace_type
_atom_site_occupancy
_atom_site_calc_flag
_atom_site_refinement_flags
_atom_site_disorder_group
Ga1 Ga 0.265782(10) 1.282835(11) -0.091894(5) 0.01281(5) Uani 1 d . .
O1 O 0.30241(7) 1.39980(7) -0.06706(3) 0.0162(2) Uani 1 d . .
C1 C 0.31997(9) 1.39481(10) -0.02884(4) 0.0153(3) Uani 1 d . .
C2 C 0.33233(10) 1.47362(11) -0.00420(5) 0.0198(3) Uani 1 d . .
C3 C 0.35022(10) 1.45959(11) 0.03611(5) 0.0212(3) Uani 1 d . .
H3 H 0.35776(10) 1.51175(11) 0.05283(5) 0.025 Uiso 1 calc R .
C4 C 0.35816(9) 1.37170(11) 0.05437(4) 0.0169(3) Uani 1 d . .
C5 C 0.34751(9) 1.29573(10) 0.03072(4) 0.0163(3) Uani 1 d . .
H5 H 0.35402(9) 1.23676(10) 0.04237(4) 0.020 Uiso 1 calc R .
C6 C 0.32683(9) 1.30420(10) -0.01106(4) 0.0147(3) Uani 1 d . .
N7 N 0.31363(8) 1.23608(8) -0.03741(4) 0.0141(2) Uani 1 d . .
C8 C 0.31583(9) 1.14277(10) -0.02634(4) 0.0157(3) Uani 1 d . .
C9 C 0.27177(10) 1.10833(11) 0.00296(5) 0.0185(3) Uani 1 d . .
H9 H 0.23871(10) 1.14816(11) 0.01650(5) 0.022 Uiso 1 calc R .
C10 C 0.27563(10) 1.01526(11) 0.01277(5) 0.0201(3) Uani 1 d . .
C11 C 0.32325(10) 0.95868(11) -0.00827(5) 0.0203(3) Uani 1 d . .
H11 H 0.32599(10) 0.89544(11) -0.00197(5) 0.024 Uiso 1 calc R .
C12 C 0.36741(9) 0.99147(10) -0.03843(5) 0.0178(3) Uani 1 d . .
C13 C 0.36283(9) 1.08397(10) -0.04726(5) 0.0164(3) Uani 1 d . .
H13 H 0.39185(9) 1.10773(10) -0.06770(5) 0.020 Uiso 1 calc R .
C14 C 0.32653(13) 1.56935(11) -0.02283(5) 0.0294(4) Uani 1 d . .
C15 C 0.3388(2) 1.64450(13) 0.00901(6) 0.0509(7) Uani 1 d . .
H15A H 0.3924(2) 1.63690(13) 0.02457(6) 0.076 Uiso 1 calc R .
H15B H 0.2958(2) 1.64004(13) 0.02669(6) 0.076 Uiso 1 calc R .
H15C H 0.3362(2) 1.70449(13) -0.00393(6) 0.076 Uiso 1 calc R .
C16 C 0.39412(14) 1.57954(13) -0.05038(6) 0.0357(5) Uani 1 d . .
H16A H 0.44767(14) 1.57016(13) -0.03501(6) 0.054 Uiso 1 calc R .
H16B H 0.39173(14) 1.64094(13) -0.06199(6) 0.054 Uiso 1 calc R .
H16C H 0.38602(14) 1.53400(13) -0.07171(6) 0.054 Uiso 1 calc R .
C17 C 0.24262(14) 1.58374(13) -0.04627(6) 0.0378(5) Uani 1 d . .
H17A H 0.23988(14) 1.64506(13) -0.05796(6) 0.057 Uiso 1 calc R .
H17B H 0.20010(14) 1.57734(13) -0.02840(6) 0.057 Uiso 1 calc R .
H17C H 0.23399(14) 1.53805(13) -0.06751(6) 0.057 Uiso 1 calc R .
C18 C 0.37211(10) 1.36293(11) 0.09973(5) 0.0201(3) Uani 1 d . .
C19 C 0.28851(12) 1.3445(2) 0.11415(6) 0.0397(5) Uani 1 d . .
H19A H 0.25115(12) 1.3949(2) 0.10592(6) 0.060 Uiso 1 calc R .
H19B H 0.29499(12) 1.3396(2) 0.14323(6) 0.060 Uiso 1 calc R .
H19C H 0.26600(12) 1.2873(2) 0.10249(6) 0.060 Uiso 1 calc R .
C20 C 0.4071(2) 1.45005(14) 0.11989(6) 0.0396(5) Uani 1 d . .
H20A H 0.3708(2) 1.50154(14) 0.11193(6) 0.059 Uiso 1 calc R .
H20B H 0.4614(2) 1.46196(14) 0.11182(6) 0.059 Uiso 1 calc R .
H20C H 0.4114(2) 1.44255(14) 0.14885(6) 0.059 Uiso 1 calc R .
C21 C 0.42985(13) 1.28412(14) 0.11268(5) 0.0319(4) Uani 1 d . .
H21A H 0.40843(13) 1.22749(14) 0.10002(5) 0.048 Uiso 1 calc R .
H21B H 0.43411(13) 1.27743(14) 0.14167(5) 0.048 Uiso 1 calc R .
H21C H 0.48410(13) 1.29685(14) 0.10465(5) 0.048 Uiso 1 calc R .
C22 C 0.23049(12) 0.98093(12) 0.04716(6) 0.0274(4) Uani 1 d . .
C23 C 0.23356(13) 0.87627(13) 0.05108(6) 0.0341(4) Uani 1 d . .
H23A H 0.20771(13) 0.84848(13) 0.02643(6) 0.051 Uiso 1 calc R .
H23B H 0.20425(13) 0.85737(13) 0.07337(6) 0.051 Uiso 1 calc R .
H23C H 0.29069(13) 0.85628(13) 0.05595(6) 0.051 Uiso 1 calc R .
C24 C 0.2712(2) 1.0222(2) 0.08604(6) 0.0476(6) Uani 1 d . .
H24A H 0.3288(2) 1.0037(2) 0.09013(6) 0.071 Uiso 1 calc R .
H24B H 0.2432(2) 1.0004(2) 0.10830(6) 0.071 Uiso 1 calc R .
H24C H 0.2677(2) 1.0890(2) 0.08459(6) 0.071 Uiso 1 calc R .
C25 C 0.14038(13) 1.01000(15) 0.04083(7) 0.0420(5) Uani 1 d . .
H25A H 0.11420(13) 0.98360(15) 0.01594(7) 0.063 Uiso 1 calc R .
H25B H 0.13693(13) 1.07676(15) 0.03939(7) 0.063 Uiso 1 calc R .
H25C H 0.11243(13) 0.98820(15) 0.06311(7) 0.063 Uiso 1 calc R .
C26 C 0.41955(10) 0.92555(11) -0.06020(5) 0.0208(3) Uani 1 d . .
C27 C 0.47364(12) 0.86777(14) -0.03010(6) 0.0336(4) Uani 1 d . .
H27A H 0.43926(12) 0.83496(14) -0.01299(6) 0.050 Uiso 1 calc R .
H27B H 0.51178(12) 0.90758(14) -0.01374(6) 0.050 Uiso 1 calc R .
H27C H 0.50455(12) 0.82372(14) -0.04429(6) 0.050 Uiso 1 calc R .
C28 C 0.36269(12) 0.86234(13) -0.08685(6) 0.0304(4) Uani 1 d . .
H28A H 0.32703(12) 0.82905(13) -0.07054(6) 0.046 Uiso 1 calc R .
H28B H 0.39553(12) 0.81874(13) -0.10024(6) 0.046 Uiso 1 calc R .
H28C H 0.32917(12) 0.89884(13) -0.10682(6) 0.046 Uiso 1 calc R .
C29 C 0.47401(13) 0.97612(13) -0.08658(7) 0.0370(5) Uani 1 d . .
H29A H 0.43993(13) 1.01342(13) -0.10601(7) 0.055 Uiso 1 calc R .
H29B H 0.50492(13) 0.93177(13) -0.10061(7) 0.055 Uiso 1 calc R .
H29C H 0.51215(13) 1.01563(13) -0.07006(7) 0.055 Uiso 1 calc R .
O31 O 0.36553(6) 1.27306(7) -0.11774(3) 0.0158(2) Uani 1 d . .
C31 C 0.36797(9) 1.20432(10) -0.14177(4) 0.0141(3) Uani 1 d . .
C32 C 0.43513(9) 1.18745(11) -0.16360(5) 0.0174(3) Uani 1 d . .
C33 C 0.42808(10) 1.11474(11) -0.18988(5) 0.0191(3) Uani 1 d . .
H33 H 0.47278(10) 1.10263(11) -0.20456(5) 0.023 Uiso 1 calc R .
C34 C 0.35805(10) 1.05664(10) -0.19640(5) 0.0173(3) Uani 1 d . .
C35 C 0.29444(9) 1.07119(10) -0.17458(4) 0.0161(3) Uani 1 d . .
H35 H 0.24759(9) 1.03286(10) -0.17828(4) 0.019 Uiso 1 calc R .
C36 C 0.29786(9) 1.14333(10) -0.14635(4) 0.0144(3) Uani 1 d . .
N37 N 0.24027(7) 1.16363(9) -0.12294(4) 0.0148(2) Uani 1 d . .
C38 C 0.16503(9) 1.11341(10) -0.12803(4) 0.0155(3) Uani 1 d . .
C39 C 0.15928(10) 1.02722(11) -0.11151(5) 0.0194(3) Uani 1 d . .
H39 H 0.20493(10) 1.00178(11) -0.09551(5) 0.023 Uiso 1 calc R .
C40 C 0.08602(10) 0.97761(11) -0.11844(5) 0.0217(3) Uani 1 d . .
C41 C 0.02036(10) 1.01825(12) -0.14123(5) 0.0236(3) Uani 1 d . .
H41 H -0.02975(10) 0.98559(12) -0.14568(5) 0.028 Uiso 1 calc R .
C42 C 0.02475(10) 1.10521(12) -0.15793(5) 0.0213(3) Uani 1 d . .
C43 C 0.09823(9) 1.15247(11) -0.15096(5) 0.0191(3) Uani 1 d . .
H43 H 0.10295(9) 1.21174(11) -0.16190(5) 0.023 Uiso 1 calc R .
C44 C 0.51045(10) 1.24984(12) -0.15764(5) 0.0233(3) Uani 1 d . .
C45 C 0.54740(11) 1.24707(14) -0.11389(6) 0.0315(4) Uani 1 d . .
H45A H 0.50613(11) 1.26637(14) -0.09690(6) 0.047 Uiso 1 calc R .
H45B H 0.59451(11) 1.28837(14) -0.10999(6) 0.047 Uiso 1 calc R .
H45C H 0.56515(11) 1.18468(14) -0.10684(6) 0.047 Uiso 1 calc R .
C46 C 0.57625(12) 1.21937(15) -0.18346(7) 0.0376(5) Uani 1 d . .
H46A H 0.62347(12) 1.26041(15) -0.17902(7) 0.056 Uiso 1 calc R .
H46B H 0.55390(12) 1.22135(15) -0.21158(7) 0.056 Uiso 1 calc R .
H46C H 0.59344(12) 1.15687(15) -0.17629(7) 0.056 Uiso 1 calc R .
C47 C 0.48557(12) 1.34813(12) -0.16965(6) 0.0287(4) Uani 1 d . .
H47A H 0.44343(12) 1.36933(12) -0.15353(6) 0.043 Uiso 1 calc R .
H47B H 0.46392(12) 1.34956(12) -0.19786(6) 0.043 Uiso 1 calc R .
H47C H 0.53352(12) 1.38812(12) -0.16519(6) 0.043 Uiso 1 calc R .
C48 C 0.35745(10) 0.97977(11) -0.22709(5) 0.0209(3) Uani 1 d . .
C49 C 0.27585(11) 0.92885(12) -0.23228(5) 0.0258(4) Uani 1 d . .
H49A H 0.27793(11) 0.88035(12) -0.25211(5) 0.039 Uiso 1 calc R .
H49B H 0.23175(11) 0.97162(12) -0.24127(5) 0.039 Uiso 1 calc R .
H49C H 0.26554(11) 0.90193(12) -0.20680(5) 0.039 Uiso 1 calc R .
C50 C 0.37093(12) 1.01961(13) -0.26797(5) 0.0290(4) Uani 1 d . .
H50A H 0.42294(12) 1.05289(13) -0.26574(5) 0.044 Uiso 1 calc R .
H50B H 0.32605(12) 1.06144(13) -0.27692(5) 0.044 Uiso 1 calc R .
H50C H 0.37236(12) 0.96987(13) -0.28726(5) 0.044 Uiso 1 calc R .
C51 C 0.42631(12) 0.91204(12) -0.21345(6) 0.0308(4) Uani 1 d . .
H51A H 0.47882(12) 0.94434(12) -0.21007(6) 0.046 Uiso 1 calc R .
H51B H 0.42796(12) 0.86398(12) -0.23351(6) 0.046 Uiso 1 calc R .
H51C H 0.41607(12) 0.88457(12) -0.18806(6) 0.046 Uiso 1 calc R .
C52 C 0.08183(12) 0.87890(12) -0.10338(6) 0.0301(4) Uani 1 d . .
C53 C -0.00567(14) 0.8436(2) -0.10548(10) 0.0548(7) Uani 1 d . .
H53A H -0.03725(14) 0.8828(2) -0.08939(10) 0.082 Uiso 1 calc R .
H53B H -0.00530(14) 0.7810(2) -0.09522(10) 0.082 Uiso 1 calc R .
H53C H -0.03075(14) 0.8443(2) -0.13320(10) 0.082 Uiso 1 calc R .
C54 C 0.13008(15) 0.81800(15) -0.12830(8) 0.0463(6) Uani 1 d . .
H54A H 0.18646(15) 0.84039(15) -0.12707(8) 0.069 Uiso 1 calc R .
H54B H 0.10479(15) 0.81873(15) -0.15598(8) 0.069 Uiso 1 calc R .
H54C H 0.13025(15) 0.75542(15) -0.11801(8) 0.069 Uiso 1 calc R .
C55 C 0.1185(2) 0.8728(2) -0.05952(8) 0.0726(10) Uani 1 d . .
H55A H 0.0874(2) 0.9122(2) -0.04329(8) 0.109 Uiso 1 calc R .
H55B H 0.1757(2) 0.8929(2) -0.05701(8) 0.109 Uiso 1 calc R .
H55C H 0.1159(2) 0.8095(2) -0.05033(8) 0.109 Uiso 1 calc R .
C56 C -0.04963(10) 1.14362(13) -0.18395(6) 0.0286(4) Uani 1 d . .
C57 C -0.12014(14) 1.1560(2) -0.15854(8) 0.0616(8) Uani 1 d . .
H57A H -0.13220(14) 1.0975(2) -0.14644(8) 0.092 Uiso 1 calc R .
H57B H -0.16882(14) 1.1776(2) -0.17537(8) 0.092 Uiso 1 calc R .
H57C H -0.10453(14) 1.2009(2) -0.13756(8) 0.092 Uiso 1 calc R .
C58 C -0.03178(15) 1.2354(2) -0.20253(9) 0.0562(7) Uani 1 d . .
H58A H -0.01523(15) 1.2797(2) -0.18141(9) 0.084 Uiso 1 calc R .
H58B H -0.08110(15) 1.2574(2) -0.21873(9) 0.084 Uiso 1 calc R .
H58C H 0.01245(15) 1.2280(2) -0.21937(9) 0.084 Uiso 1 calc R .
C59 C -0.07519(13) 1.0765(2) -0.21778(6) 0.0398(5) Uani 1 d . .
H59A H -0.08703(13) 1.0169(2) -0.20661(6) 0.060 Uiso 1 calc R .
H59B H -0.03068(13) 1.0702(2) -0.23453(6) 0.060 Uiso 1 calc R .
H59C H -0.12423(13) 1.0995(2) -0.23388(6) 0.060 Uiso 1 calc R .
O61 O 0.16020(6) 1.28294(7) -0.06962(3) 0.0168(2) Uani 1 d . .
C61 C 0.10633(9) 1.33764(10) -0.08763(4) 0.0158(3) Uani 1 d . .
C62 C 0.03008(10) 1.35593(11) -0.07308(5) 0.0200(3) Uani 1 d . .
C63 C -0.02294(10) 1.41350(12) -0.09546(5) 0.0240(3) Uani 1 d . .
H63 H -0.07378(10) 1.42680(12) -0.08594(5) 0.029 Uiso 1 calc R .
C64 C -0.00665(10) 1.45462(11) -0.13206(5) 0.0223(3) Uani 1 d . .
C65 C 0.06698(10) 1.43853(11) -0.14572(5) 0.0197(3) Uani 1 d . .
H65 H 0.07906(10) 1.46583(11) -0.16985(5) 0.024 Uiso 1 calc R .
C66 C 0.12554(9) 1.38111(10) -0.12394(4) 0.0154(3) Uani 1 d . .
N67 N 0.19883(8) 1.35954(9) -0.13419(4) 0.0149(2) Uani 1 d . .
C68 C 0.22737(9) 1.39720(10) -0.16886(4) 0.0148(3) Uani 1 d . .
C69 C 0.22698(9) 1.34312(10) -0.20256(5) 0.0170(3) Uani 1 d . .
H69 H 0.20548(9) 1.28289(10) -0.20257(5) 0.020 Uiso 1 calc R .
C70 C 0.25792(9) 1.37657(11) -0.23642(5) 0.0176(3) Uani 1 d . .
C71 C 0.28915(10) 1.46520(11) -0.23497(5) 0.0189(3) Uani 1 d . .
H71 H 0.31005(10) 1.48903(11) -0.25790(5) 0.023 Uiso 1 calc R .
C72 C 0.29097(9) 1.52036(10) -0.20123(5) 0.0172(3) Uani 1 d . .
C73 C 0.25952(9) 1.48523(10) -0.16784(5) 0.0168(3) Uani 1 d . .
H73 H 0.26001(9) 1.52125(10) -0.14445(5) 0.020 Uiso 1 calc R .
C74 C 0.01059(11) 1.31150(12) -0.03425(5) 0.0260(4) Uani 1 d . .
C75 C 0.01107(12) 1.20677(12) -0.03857(6) 0.0316(4) Uani 1 d . .
H75A H -0.00142(12) 1.17861(12) -0.01369(6) 0.047 Uiso 1 calc R .
H75B H 0.06520(12) 1.18665(12) -0.04448(6) 0.047 Uiso 1 calc R .
H75C H -0.03027(12) 1.18844(12) -0.06031(6) 0.047 Uiso 1 calc R .
C76 C -0.07428(14) 1.3399(2) -0.02404(7) 0.0447(6) Uani 1 d . .
H76A H -0.08506(14) 1.3106(2) 0.00087(7) 0.067 Uiso 1 calc R .
H76B H -0.11592(14) 1.3210(2) -0.04552(7) 0.067 Uiso 1 calc R .
H76C H -0.07608(14) 1.4064(2) -0.02094(7) 0.067 Uiso 1 calc R .
C77 C 0.07413(13) 1.34120(15) 0.00017(6) 0.0360(5) Uani 1 d . .
H77A H 0.06140(13) 1.31261(15) 0.02493(6) 0.054 Uiso 1 calc R .
H77B H 0.07276(13) 1.40779(15) 0.00296(6) 0.054 Uiso 1 calc R .
H77C H 0.12878(13) 1.32215(15) -0.00540(6) 0.054 Uiso 1 calc R .
C78 C -0.07169(11) 1.51729(13) -0.15377(6) 0.0289(4) Uani 1 d . .
C79 C -0.05031(14) 1.5432(2) -0.19531(7) 0.0458(6) Uani 1 d . .
H79A H 0.00288(14) 1.5741(2) -0.19287(7) 0.069 Uiso 1 calc R .
H79B H -0.09241(14) 1.5843(2) -0.20816(7) 0.069 Uiso 1 calc R .
H79C H -0.04773(14) 1.4879(2) -0.21142(7) 0.069 Uiso 1 calc R .
C80 C -0.15487(12) 1.46942(15) -0.15897(7) 0.0379(5) Uani 1 d . .
H80A H -0.19587(12) 1.51021(15) -0.17288(7) 0.057 Uiso 1 calc R .
H80B H -0.17097(12) 1.45386(15) -0.13278(7) 0.057 Uiso 1 calc R .
H80C H -0.15107(12) 1.41350(15) -0.17458(7) 0.057 Uiso 1 calc R .
C81 C -0.07606(12) 1.60412(14) -0.12884(7) 0.0377(5) Uani 1 d . .
H81A H -0.02247(12) 1.63415(14) -0.12572(7) 0.056 Uiso 1 calc R .
H81B H -0.09151(12) 1.58807(14) -0.10258(7) 0.056 Uiso 1 calc R .
H81C H -0.11700(12) 1.64569(14) -0.14227(7) 0.056 Uiso 1 calc R .
C82 C 0.26172(11) 1.31789(11) -0.27367(5) 0.0216(3) Uani 1 d . .
C83 C 0.2270(2) 1.36954(15) -0.31100(6) 0.0434(5) Uani 1 d . .
H83A H 0.2567(2) 1.42713(15) -0.31273(6) 0.065 Uiso 1 calc R .
H83B H 0.1689(2) 1.38243(15) -0.30969(6) 0.065 Uiso 1 calc R .
H83C H 0.2330(2) 1.33225(15) -0.33455(6) 0.065 Uiso 1 calc R .
C84 C 0.35172(12) 1.29265(15) -0.27645(6) 0.0364(5) Uani 1 d . .
H84A H 0.37365(12) 1.25952(15) -0.25239(6) 0.055 Uiso 1 calc R .
H84B H 0.38363(12) 1.34847(15) -0.27891(6) 0.055 Uiso 1 calc R .
H84C H 0.35518(12) 1.25390(15) -0.29982(6) 0.055 Uiso 1 calc R .
C85 C 0.21412(13) 1.22867(13) -0.27186(6) 0.0334(4) Uani 1 d . .
H85A H 0.23554(13) 1.19437(13) -0.24804(6) 0.050 Uiso 1 calc R .
H85B H 0.22019(13) 1.19211(13) -0.29561(6) 0.050 Uiso 1 calc R .
H85C H 0.15609(13) 1.24229(13) -0.27076(6) 0.050 Uiso 1 calc R .
C86 C 0.33012(11) 1.61578(11) -0.20144(5) 0.0231(3) Uani 1 d . .
C87 C 0.42102(12) 1.60367(15) -0.20925(7) 0.0368(5) Uani 1 d . .
H87A H 0.42317(12) 1.57119(15) -0.23444(7) 0.055 Uiso 1 calc R .
H87B H 0.45041(12) 1.56840(15) -0.18750(7) 0.055 Uiso 1 calc R .
H87C H 0.44666(12) 1.66381(15) -0.21072(7) 0.055 Uiso 1 calc R .
C88 C 0.3293(2) 1.66594(15) -0.16249(7) 0.0455(6) Uani 1 d . .
H88A H 0.3565(2) 1.62872(15) -0.14081(7) 0.068 Uiso 1 calc R .
H88B H 0.2725(2) 1.67743(15) -0.15766(7) 0.068 Uiso 1 calc R .
H88C H 0.3581(2) 1.72422(15) -0.16372(7) 0.068 Uiso 1 calc R .
C89 C 0.28804(13) 1.67272(13) -0.23534(6) 0.0357(4) Uani 1 d . .
H89A H 0.28890(13) 1.63965(13) -0.26048(6) 0.054 Uiso 1 calc R .
H89B H 0.31685(13) 1.73101(13) -0.23674(6) 0.054 Uiso 1 calc R .
H89C H 0.23123(13) 1.68422(13) -0.23067(6) 0.054 Uiso 1 calc R .

loop_
_atom_type_symbol
_atom_type_description
_atom_type_scat_dispersion_real
_atom_type_scat_dispersion_imag
_atom_type_scat_source
C C 0.0033 0.0016 'International Tables Vol C Tables 4.2.6.8 and 6.1.1.4'
H H 0.0000 0.0000 'International Tables Vol C Tables 4.2.6.8 and 6.1.1.4'
N N 0.0061 0.0033 'International Tables Vol C Tables 4.2.6.8 and 6.1.1.4'
O O 0.0106 0.0060 'International Tables Vol C Tables 4.2.6.8 and 6.1.1.4'
Ga Ga 0.2307 1.6083 'International Tables Vol C Tables 4.2.6.8 and 6.1.1.4'

loop_
_geom_angle_atom_site_label_1
_geom_angle_atom_site_label_2
_geom_angle_atom_site_label_3
_geom_angle
_geom_angle_site_symmetry_1
_geom_angle_site_symmetry_3
_geom_angle_publ_flag
O31 Ga1 O61 174.10(4) . . ?
O31 Ga1 O1 91.31(4) . . ?
O61 Ga1 O1 94.37(4) . . ?
O31 Ga1 N7 97.06(5) . . ?
O61 Ga1 N7 85.45(5) . . ?
O1 Ga1 N7 80.73(5) . . ?
O31 Ga1 N67 98.07(5) . . ?
O61 Ga1 N67 80.74(5) . . ?
O1 Ga1 N67 86.26(5) . . ?
N7 Ga1 N67 160.22(5) . . ?
O31 Ga1 N37 80.90(5) . . ?
O61 Ga1 N37 93.36(5) . . ?
O1 Ga1 N37 171.92(5) . . ?
N7 Ga1 N37 102.24(5) . . ?
N67 Ga1 N37 92.68(5) . . ?
C1 O1 Ga1 113.52(9) . . ?
O1 C1 C2 122.65(14) . . ?
O1 C1 C6 117.52(13) . . ?
C2 C1 C6 119.83(13) . . ?
C3 C2 C1 117.30(14) . . ?
C3 C2 C14 122.60(14) . . ?
C1 C2 C14 120.10(14) . . ?
C2 C3 C4 124.18(14) . . ?
C5 C4 C3 118.70(14) . . ?
C5 C4 C18 120.79(14) . . ?
C3 C4 C18 120.35(14) . . ?
C4 C5 C6 120.68(14) . . ?
N7 C6 C5 126.83(14) . . ?
N7 C6 C1 113.88(13) . . ?
C5 C6 C1 119.28(13) . . ?
C6 N7 C8 123.06(13) . . ?
C6 N7 Ga1 111.61(10) . . ?
C8 N7 Ga1 123.97(10) . . ?
C9 C8 C13 120.04(14) . . ?
C9 C8 N7 122.67(13) . . ?
C13 C8 N7 117.26(14) . . ?
C8 C9 C10 120.58(14) . . ?
C11 C10 C9 118.10(15) . . ?
C11 C10 C22 122.85(15) . . ?
C9 C10 C22 119.00(14) . . ?
C10 C11 C12 122.48(15) . . ?
C13 C12 C11 118.08(14) . . ?
C13 C12 C26 122.04(15) . . ?
C11 C12 C26 119.87(14) . . ?
C12 C13 C8 120.70(15) . . ?
C17 C14 C2 110.5(2) . . ?
C17 C14 C15 107.7(2) . . ?
C2 C14 C15 111.67(15) . . ?
C17 C14 C16 110.2(2) . . ?
C2 C14 C16 108.8(2) . . ?
C15 C14 C16 108.0(2) . . ?
C21 C18 C20 108.2(2) . . ?
C21 C18 C4 111.59(13) . . ?
C20 C18 C4 112.52(14) . . ?
C21 C18 C19 109.1(2) . . ?
C20 C18 C19 108.1(2) . . ?
C4 C18 C19 107.23(14) . . ?
C24 C22 C25 109.4(2) . . ?
C24 C22 C10 108.64(15) . . ?
C25 C22 C10 110.3(2) . . ?
C24 C22 C23 108.2(2) . . ?
C25 C22 C23 108.1(2) . . ?
C10 C22 C23 112.19(15) . . ?
C29 C26 C27 108.8(2) . . ?
C29 C26 C28 108.0(2) . . ?
C27 C26 C28 109.09(15) . . ?
C29 C26 C12 111.91(14) . . ?
C27 C26 C12 110.08(14) . . ?
C28 C26 C12 108.97(13) . . ?
C31 O31 Ga1 115.19(9) . . ?
O31 C31 C32 122.88(13) . . ?
O31 C31 C36 117.56(13) . . ?
C32 C31 C36 119.55(13) . . ?
C33 C32 C31 117.09(14) . . ?
C33 C32 C44 123.36(14) . . ?
C31 C32 C44 119.55(14) . . ?
C32 C33 C34 124.35(14) . . ?
C35 C34 C33 118.57(14) . . ?
C35 C34 C48 122.41(14) . . ?
C33 C34 C48 119.02(13) . . ?
C34 C35 C36 120.38(14) . . ?
N37 C36 C35 125.98(13) . . ?
N37 C36 C31 114.10(13) . . ?
C35 C36 C31 119.91(13) . . ?
C36 N37 C38 118.44(12) . . ?
C36 N37 Ga1 111.99(10) . . ?
C38 N37 Ga1 128.33(10) . . ?
C39 C38 C43 120.78(14) . . ?
C39 C38 N37 121.06(14) . . ?
C43 C38 N37 118.14(14) . . ?
C38 C39 C40 120.0(2) . . ?
C41 C40 C39 118.0(2) . . ?
C41 C40 C52 121.74(15) . . ?
C39 C40 C52 120.1(2) . . ?
C40 C41 C42 122.83(15) . . ?
C43 C42 C41 118.0(2) . . ?
C43 C42 C56 122.5(2) . . ?
C41 C42 C56 119.49(15) . . ?
C42 C43 C38 120.36(15) . . ?
C46 C44 C32 111.35(14) . . ?
C46 C44 C45 108.3(2) . . ?
C32 C44 C45 109.63(14) . . ?
C46 C44 C47 107.8(2) . . ?
C32 C44 C47 109.62(14) . . ?
C45 C44 C47 110.09(15) . . ?
C49 C48 C34 111.97(13) . . ?
C49 C48 C51 109.11(14) . . ?
C34 C48 C51 108.89(14) . . ?
C49 C48 C50 107.24(14) . . ?
C34 C48 C50 109.88(13) . . ?
C51 C48 C50 109.71(15) . . ?
C54 C52 C53 109.1(2) . . ?
C54 C52 C40 108.9(2) . . ?
C53 C52 C40 112.4(2) . . ?
C54 C52 C55 109.3(2) . . ?
C53 C52 C55 106.9(2) . . ?
C40 C52 C55 110.3(2) . . ?
C58 C56 C59 107.9(2) . . ?
C58 C56 C42 112.43(15) . . ?
C59 C56 C42 109.1(2) . . ?
C58 C56 C57 108.7(2) . . ?
C59 C56 C57 109.6(2) . . ?
C42 C56 C57 109.1(2) . . ?
C61 O61 Ga1 113.99(9) . . ?
O61 C61 C62 122.44(14) . . ?
O61 C61 C66 117.81(13) . . ?
C62 C61 C66 119.75(14) . . ?
C63 C62 C61 116.93(14) . . ?
C63 C62 C74 123.37(14) . . ?
C61 C62 C74 119.70(14) . . ?
C62 C63 C64 124.38(15) . . ?
C65 C64 C63 118.81(15) . . ?
C65 C64 C78 122.6(2) . . ?
C63 C64 C78 118.53(14) . . ?
C64 C65 C66 120.15(15) . . ?
N67 C66 C65 125.93(14) . . ?
N67 C66 C61 114.12(13) . . ?
C65 C66 C61 119.92(13) . . ?
C66 N67 C68 121.15(13) . . ?
C66 N67 Ga1 112.37(10) . . ?
C68 N67 Ga1 126.06(10) . . ?
C69 C68 C73 120.98(14) . . ?
C69 C68 N67 119.00(13) . . ?
C73 C68 N67 119.91(13) . . ?
C68 C69 C70 120.43(14) . . ?
C69 C70 C71 117.75(14) . . ?
C69 C70 C82 122.11(14) . . ?
C71 C70 C82 120.09(14) . . ?
C70 C71 C72 122.74(14) . . ?
C73 C72 C71 118.29(14) . . ?
C73 C72 C86 122.24(14) . . ?
C71 C72 C86 119.44(14) . . ?
C68 C73 C72 119.80(14) . . ?
C62 C74 C76 111.28(15) . . ?
C62 C74 C77 109.79(14) . . ?
C76 C74 C77 108.1(2) . . ?
C62 C74 C75 109.71(15) . . ?
C76 C74 C75 107.8(2) . . ?
C77 C74 C75 110.1(2) . . ?
C80 C78 C64 110.3(2) . . ?
C80 C78 C81 110.2(2) . . ?
C64 C78 C81 107.9(2) . . ?
C80 C78 C79 107.7(2) . . ?
C64 C78 C79 111.50(15) . . ?
C81 C78 C79 109.2(2) . . ?
C83 C82 C85 108.2(2) . . ?
C83 C82 C70 110.84(14) . . ?
C85 C82 C70 112.16(13) . . ?
C83 C82 C84 109.9(2) . . ?
C85 C82 C84 107.3(2) . . ?
C70 C82 C84 108.36(14) . . ?
C88 C86 C89 110.0(2) . . ?
C88 C86 C72 113.07(14) . . ?
C89 C86 C72 110.30(14) . . ?
C88 C86 C87 108.0(2) . . ?
C89 C86 C87 107.3(2) . . ?
C72 C86 C87 107.93(14) . . ?

loop_
_geom_bond_atom_site_label_1
_geom_bond_atom_site_label_2
_geom_bond_distance
_geom_bond_site_symmetry_2
_geom_bond_publ_flag
Ga1 O31 1.9508(10) . ?
Ga1 O61 1.9707(11) . ?
Ga1 O1 1.9711(11) . ?
Ga1 N7 2.0376(13) . ?
Ga1 N67 2.0398(13) . ?
Ga1 N37 2.0553(13) . ?
O1 C1 1.294(2) . ?
C1 C2 1.424(2) . ?
C1 C6 1.456(2) . ?
C2 C3 1.377(2) . ?
C2 C14 1.535(2) . ?
C3 C4 1.427(2) . ?
C4 C5 1.370(2) . ?
C4 C18 1.531(2) . ?
C5 C6 1.420(2) . ?
C6 N7 1.339(2) . ?
N7 C8 1.416(2) . ?
C8 C9 1.388(2) . ?
C8 C13 1.402(2) . ?
C9 C10 1.402(2) . ?
C10 C11 1.390(2) . ?
C10 C22 1.535(2) . ?
C11 C12 1.403(2) . ?
C12 C13 1.387(2) . ?
C12 C26 1.534(2) . ?
C14 C17 1.526(3) . ?
C14 C15 1.537(2) . ?
C14 C16 1.538(3) . ?
C18 C21 1.526(2) . ?
C18 C20 1.527(2) . ?
C18 C19 1.535(2) . ?
C22 C24 1.531(3) . ?
C22 C25 1.533(3) . ?
C22 C23 1.538(2) . ?
C26 C29 1.527(3) . ?
C26 C27 1.528(2) . ?
C26 C28 1.533(2) . ?
O31 C31 1.297(2) . ?
C31 C32 1.419(2) . ?
C31 C36 1.453(2) . ?
C32 C33 1.383(2) . ?
C32 C44 1.534(2) . ?
C33 C34 1.429(2) . ?
C34 C35 1.365(2) . ?
C34 C48 1.530(2) . ?
C35 C36 1.421(2) . ?
C36 N37 1.336(2) . ?
N37 C38 1.433(2) . ?
C38 C39 1.388(2) . ?
C38 C43 1.393(2) . ?
C39 C40 1.404(2) . ?
C40 C41 1.387(2) . ?
C40 C52 1.537(2) . ?
C41 C42 1.398(2) . ?
C42 C43 1.389(2) . ?
C42 C56 1.530(2) . ?
C44 C46 1.533(2) . ?
C44 C45 1.535(3) . ?
C44 C47 1.538(3) . ?
C48 C49 1.528(2) . ?
C48 C51 1.536(2) . ?
C48 C50 1.540(2) . ?
C52 C54 1.513(3) . ?
C52 C53 1.523(3) . ?
C52 C55 1.539(3) . ?
C56 C58 1.526(3) . ?
C56 C59 1.530(3) . ?
C56 C57 1.531(3) . ?
O61 C61 1.294(2) . ?
C61 C62 1.424(2) . ?
C61 C66 1.450(2) . ?
C62 C63 1.376(2) . ?
C62 C74 1.532(2) . ?
C63 C64 1.429(2) . ?
C64 C65 1.365(2) . ?
C64 C78 1.532(2) . ?
C65 C66 1.420(2) . ?
C66 N67 1.330(2) . ?
N67 C68 1.423(2) . ?
C68 C69 1.387(2) . ?
C68 C73 1.392(2) . ?
C69 C70 1.394(2) . ?
C70 C71 1.394(2) . ?
C70 C82 1.532(2) . ?
C71 C72 1.396(2) . ?
C72 C73 1.393(2) . ?
C72 C86 1.539(2) . ?
C74 C76 1.534(2) . ?
C74 C77 1.536(3) . ?
C74 C75 1.540(3) . ?
C78 C80 1.530(3) . ?
C78 C81 1.532(3) . ?
C78 C79 1.535(3) . ?
C82 C83 1.526(3) . ?
C82 C85 1.528(2) . ?
C82 C84 1.539(3) . ?
C86 C88 1.510(3) . ?
C86 C89 1.519(3) . ?
C86 C87 1.558(3) . ?
